data_1528122
loop_
_publ_author_name
'Thewalt, U.'

_publ_section_title
;
 S4 N4 und seine Derivate: Darstellung und Roentgenstrukturanalyse von Cu
 Cl2 S4 N4
;
_journal_name_full 'Zeitschrift fuer Anorganische und Allgemeine Chemie'
_journal_page_first 221
_journal_page_last 225
_journal_volume 462
_journal_year 1980
_chemical_formula_sum 'Cl2 Cu N4 S4'
_chemical_name_systematic 'Cu Cl2 S4 N4'
_space_group_IT_number 62
_symmetry_space_group_name_Hall '-P 2ac 2n'
_symmetry_space_group_name_H-M 'P n m a'
_cell_angle_alpha 90
_cell_angle_beta 90
_cell_angle_gamma 90
_cell_formula_units_Z 4
_cell_length_a 18.832
_cell_length_b 6.586
_cell_length_c 6.683
_cell_volume 828.876
_citation_journal_id_ASTM ZAACAB
_cod_data_source_file Thewalt_ZAACAB_1980_951.cif
_cod_data_source_block Cl2Cu1N4S4
_cod_original_cell_volume 828.8762
_cod_original_formula_sum 'Cl2 Cu1 N4 S4'
_cod_database_code 1528122

loop_
_symmetry_equiv_pos_as_xyz
x,y,z
-x+1/2,-y,z+1/2
x+1/2,-y+1/2,-z+1/2
-x,y+1/2,-z
-x,-y,-z
x-1/2,y,-z-1/2
-x-1/2,y-1/2,z-1/2
x,-y-1/2,z

loop_
_atom_site_label
_atom_site_type_symbol
_atom_site_fract_x
_atom_site_fract_y
_atom_site_fract_z
_atom_site_occupancy
_atom_site_U_iso_or_equiv
S2 S-2 0.2467 0.25 0.1369 1 0.0
Cu1 Cu+2 0.5 0 0.5 1 0.0
N2 N+2 0.2894 0.0538 0.0493 1 0.0
S1 S-2 0.3724 0.0494 0.114 1 0.0
Cl1 Cl-1 0.5406 0.25 0.2881 1 0.0
Cl2 Cl-1 0.4813 0.25 0.7313 1 0.0
N1 N+2 0.3721 0.0525 0.3579 1 0.0
S3 S-2 0.3281 0.25 0.4466 1 0.0
